data_7151535
loop_
_publ_author_name
'Uno, Hidemitsu'
'Inoue, Kentarou'
'Inoue, Takashi'
'Ono, Noboru'

_publ_section_title
;
 Oligocyclization of 2-(hydroxymethyl)pyrroles with electron-withdrawing
 groups at \b-positions: formation and structural elucidation of
 porphyrinogens and hexaphyrinogens
;
_journal_coden_ASTM OBCRAK
_journal_issue 21
_journal_name_full 'Organic & Biomolecular Chemistry'
_journal_page_first 3857
_journal_page_last 3865
_journal_paper_doi 10.1039/b307132d
_journal_volume 1
_journal_year 2003
_chemical_formula_moiety 'C48 H18 Cl8 F12 N4 '
_chemical_formula_sum 'C48 H18 Cl8 F12 N4'
_chemical_formula_weight 1162.30
_space_group_IT_number 14
_symmetry_cell_setting monoclinic
_symmetry_Int_Tables_number 14
_symmetry_space_group_name_Hall '-P 2yab'
_symmetry_space_group_name_H-M 'P 1 21/a 1'
_cell_angle_alpha 90
_cell_angle_beta 116.761(4)
_cell_angle_gamma 90
_cell_formula_units_Z 2
_cell_length_a 14.995(3)
_cell_length_b 12.084(2)
_cell_length_c 15.045(3)
_cell_measurement_reflns_used 7640
_cell_measurement_temperature 173.2
_cell_measurement_theta_max 27.5
_cell_measurement_theta_min 3.1
_cell_volume 2434.2(8)
_computing_cell_refinement CRYSTALCLEAR
_computing_data_collection CRYSTALCLEAR
_computing_data_reduction 'teXsan Ver. 1.11'
_computing_molecular_graphics 'Ortep-3 and Mercury '
_computing_publication_material 'teXsan Ver. 1.11'
_computing_structure_refinement 'teXsan Ver. 1.10'
_computing_structure_solution SIR92
_diffrn_measured_fraction_theta_full 0.9874
_diffrn_measured_fraction_theta_max 0.9874
_diffrn_measurement_device_type 'Rigaku/MSC Mercury CCD'
_diffrn_measurement_method w
_diffrn_radiation_type 'Mo Ka'
_diffrn_radiation_wavelength 0.7107
_diffrn_reflns_av_R_equivalents 0.038
_diffrn_reflns_limit_h_max 19
_diffrn_reflns_limit_h_min -19
_diffrn_reflns_limit_k_max 15
_diffrn_reflns_limit_k_min -13
_diffrn_reflns_limit_l_max 18
_diffrn_reflns_limit_l_min -19
_diffrn_reflns_number 24573
_diffrn_reflns_theta_full 27.48
_diffrn_reflns_theta_max 27.48
_exptl_absorpt_coefficient_mu 0.548
_exptl_absorpt_correction_T_max 0.896
_exptl_absorpt_correction_T_min 0.803
_exptl_absorpt_correction_type integration
_exptl_absorpt_process_details Coppens_numerical
_exptl_crystal_colour purple
_exptl_crystal_density_diffrn 1.586
_exptl_crystal_description Prism
_exptl_crystal_F_000 1156
_exptl_crystal_size_max 0.500
_exptl_crystal_size_mid 0.350
_exptl_crystal_size_min 0.200
_refine_diff_density_max 0.67
_refine_diff_density_min -0.63
_refine_ls_goodness_of_fit_ref 1.665
_refine_ls_hydrogen_treatment noref
_refine_ls_number_parameters 337
_refine_ls_number_reflns 5506
_refine_ls_R_factor_gt 0.0742
_refine_ls_shift/su_max 0.0010
_refine_ls_structure_factor_coef Fsqd
_refine_ls_weighting_details 'w = 1/[s^2^(Fo^2^) + (0.05000(Max(Fo^2^,0) + 2Fc^2^)/3)^2^]'
_refine_ls_weighting_scheme calc
_refine_ls_wR_factor_ref 0.1869
_reflns_number_gt 3298
_reflns_number_total 5506
_reflns_threshold_expression F^2^>2.0s(F^2^)
_cod_data_source_file b307132d.txt
_cod_data_source_block 5e
_cod_depositor_comments
;
The following automatic conversions were performed:
data name '_geom_hbond_site_distance_dh' replaced with
'_geom_hbond_distance_DH' as specified in the replacement file
'/home/antanas/src/cod-tools/trunk/data/replacement-values/replacement_tags.lst'.

data
name '_geom_hbond_site_distance_ha' replaced with
'_geom_hbond_distance_HA' as specified in the replacement file
'/home/antanas/src/cod-tools/trunk/data/replacement-values/replacement_tags.lst'.

data
name '_geom_hbond_site_distance_da' replaced with
'_geom_hbond_distance_DA' as specified in the replacement file
'/home/antanas/src/cod-tools/trunk/data/replacement-values/replacement_tags.lst'.

Automatic conversion script
Id: cif_correct_tags 5005 2017-03-03 11:38:54Z antanas 
;
_cod_original_cell_volume 2434.1(9)
_cod_original_sg_symbol_Hall '-P 2yab '
_cod_original_sg_symbol_H-M 'P 21/a '
_cod_original_formula_sum 'C48 H18 Cl8 F12 N4 '
_cod_database_code 7151535

loop_
_symmetry_equiv_pos_as_xyz
x,y,z
1/2-x,1/2+y,-z
-x,-y,-z
1/2+x,1/2-y,z

loop_
_atom_site_label
_atom_site_type_symbol
_atom_site_fract_x
_atom_site_fract_y
_atom_site_fract_z
_atom_site_U_iso_or_equiv
_atom_site_adp_type
_atom_site_occupancy
_atom_site_calc_flag
_atom_site_refinement_flags
_atom_site_disorder_assembly
_atom_site_disorder_group
Cl(1) Cl 0.83191(8) 0.39921(9) 0.3843(1) 0.1052(4) Uani 1.00 d . . .
Cl(2) Cl 0.7029(1) 0.81981(9) 0.3409(1) 0.1264(6) Uani 1.00 d . . .
Cl(3) Cl 0.1332(1) 0.5772(1) 0.0909(1) 0.1262(6) Uani 1.00 d . . .
Cl(4) Cl 0.3104(1) 0.1824(1) 0.1510(1) 0.1383(6) Uani 1.00 d . . .
F(1) F 0.6498(2) 0.5712(4) 0.1509(2) 0.099(1) Uani 0.80 d P . .
F(1a) F 0.555(2) 0.633(2) 0.127(1) 0.129(6) Uiso 0.20 d P . .
F(2) F 0.4933(3) 0.5897(5) 0.1051(2) 0.115(1) Uani 0.80 d P . .
F(2a) F 0.513(1) 0.483(2) 0.107(1) 0.091(5) Uiso 0.20 d P . .
F(3) F 0.5549(4) 0.4320(3) 0.1272(3) 0.110(1) Uani 0.80 d P . .
F(3a) F 0.641(2) 0.487(2) 0.150(1) 0.131(6) Uiso 0.20 d P . .
F(4) F 0.1110(1) 0.2504(2) 0.3107(2) 0.0878(7) Uani 1.00 d . . .
F(5) F 0.0609(1) 0.4165(2) 0.2757(2) 0.0869(7) Uani 1.00 d . . .
F(6) F 0.0623(1) 0.3112(2) 0.1634(1) 0.0840(7) Uani 1.00 d . . .
N(1) N 0.5633(2) 0.5239(2) 0.4057(2) 0.0437(6) Uani 1.00 d . . .
N(2) N 0.3745(2) 0.4387(2) 0.3804(2) 0.0446(6) Uani 1.00 d . . .
C(1) C 0.6568(2) 0.5653(2) 0.4350(2) 0.0412(7) Uani 1.00 d . . .
C(2) C 0.6769(2) 0.5730(2) 0.3492(2) 0.0438(8) Uani 1.00 d . . .
C(3) C 0.5930(2) 0.5383(2) 0.2695(2) 0.0450(8) Uani 1.00 d . . .
C(4) C 0.5216(2) 0.5060(2) 0.3054(2) 0.0428(8) Uani 1.00 d . . .
C(5) C 0.4268(2) 0.4638(2) 0.2490(2) 0.0472(8) Uani 1.00 d . . .
C(6) C 0.3593(2) 0.4330(2) 0.2843(2) 0.0431(7) Uani 1.00 d . . .
C(7) C 0.2591(2) 0.3922(2) 0.2227(2) 0.0465(8) Uani 1.00 d . . .
C(8) C 0.2168(2) 0.3754(2) 0.2848(2) 0.0450(7) Uani 1.00 d . . .
C(9) C 0.2890(2) 0.4044(2) 0.3846(2) 0.0426(7) Uani 1.00 d . . .
C(10) C 0.2752(2) 0.4023(2) 0.4696(2) 0.0455(8) Uani 1.00 d . . .
C(11) C 0.7739(2) 0.6125(2) 0.3568(2) 0.0469(8) Uani 1.00 d . . .
C(12) C 0.8500(2) 0.5392(3) 0.3716(2) 0.0595(10) Uani 1.00 d . . .
C(13) C 0.9411(3) 0.5756(4) 0.3792(3) 0.080(1) Uani 1.00 d . . .
C(14) C 0.9558(3) 0.6873(4) 0.3745(3) 0.085(1) Uani 1.00 d . . .
C(15) C 0.8849(3) 0.7600(4) 0.3634(3) 0.088(1) Uani 1.00 d . . .
C(16) C 0.7939(3) 0.7239(3) 0.3543(3) 0.068(1) Uani 1.00 d . . .
C(17) C 0.5745(3) 0.5354(3) 0.1644(3) 0.064(1) Uani 1.00 d . . .
C(18) C 0.2175(2) 0.3775(3) 0.1135(2) 0.0569(9) Uani 1.00 d . . .
C(19) C 0.1591(3) 0.4577(4) 0.0460(3) 0.081(1) Uani 1.00 d . . .
C(20) C 0.1213(4) 0.4400(6) -0.0565(4) 0.122(2) Uani 1.00 d . . .
C(21) C 0.1441(5) 0.3448(9) -0.0897(4) 0.145(3) Uani 1.00 d . . .
C(22) C 0.1998(4) 0.2686(6) -0.0287(4) 0.125(2) Uani 1.00 d . . .
C(23) C 0.2370(3) 0.2823(4) 0.0736(3) 0.085(1) Uani 1.00 d . . .
C(24) C 0.1134(2) 0.3369(3) 0.2582(2) 0.0551(9) Uani 1.00 d . . .
H(1N) H 0.5325 0.5098 0.4477 0.0525 Uiso 0.50 calc P . .
H(2N) H 0.4342 0.4624 0.4354 0.0535 Uiso 0.50 calc P . .
H(5) H 0.4059 0.4550 0.1797 0.0566 Uiso 1.00 calc . . .
H(10) H 0.2128 0.3799 0.4657 0.0546 Uiso 1.00 calc . . .
H(13) H 0.9922 0.5242 0.3874 0.0954 Uiso 1.00 calc . . .
H(14) H 1.0177 0.7130 0.3793 0.1024 Uiso 1.00 calc . . .
H(15) H 0.8969 0.8370 0.3616 0.1055 Uiso 1.00 calc . . .
H(20) H 0.0801 0.4942 -0.1024 0.1467 Uiso 1.00 calc . . .
H(21) H 0.1187 0.3334 -0.1594 0.1740 Uiso 1.00 calc . . .
H(22) H 0.2151 0.2033 -0.0543 0.1500 Uiso 1.00 calc . . .

loop_
_atom_site_aniso_label
_atom_site_aniso_U_11
_atom_site_aniso_U_22
_atom_site_aniso_U_33
_atom_site_aniso_U_12
_atom_site_aniso_U_13
_atom_site_aniso_U_23
Cl(1) 0.0727(7) 0.0740(7) 0.152(1) 0.0088(5) 0.0356(7) -0.0114(6)
Cl(2) 0.119(1) 0.0610(7) 0.232(2) 0.0072(6) 0.108(1) 0.0225(8)
Cl(3) 0.135(1) 0.1057(10) 0.137(1) 0.0341(8) 0.0595(10) 0.0441(8)
Cl(4) 0.163(1) 0.112(1) 0.140(1) 0.0384(9) 0.068(1) -0.0223(9)
F(1) 0.079(2) 0.183(4) 0.052(1) -0.055(2) 0.046(1) -0.012(2)
F(2) 0.080(2) 0.209(4) 0.056(2) 0.055(3) 0.030(2) 0.049(2)
F(3) 0.182(4) 0.096(3) 0.073(2) -0.031(3) 0.076(3) -0.030(2)
F(4) 0.063(1) 0.097(2) 0.096(2) -0.030(1) 0.030(1) 0.014(1)
F(5) 0.045(1) 0.113(2) 0.106(2) 0.000(1) 0.037(1) -0.025(1)
F(6) 0.050(1) 0.130(2) 0.064(1) -0.032(1) 0.0191(9) -0.027(1)
N(1) 0.035(1) 0.056(1) 0.043(1) -0.005(1) 0.0199(10) -0.001(1)
N(2) 0.036(1) 0.054(1) 0.046(1) -0.0066(10) 0.021(1) -0.004(1)
C(1) 0.036(1) 0.047(1) 0.045(2) -0.004(1) 0.022(1) -0.003(1)
C(2) 0.042(1) 0.048(2) 0.049(2) -0.003(1) 0.027(1) 0.002(1)
C(3) 0.041(1) 0.052(2) 0.049(2) -0.002(1) 0.026(1) 0.000(1)
C(4) 0.036(1) 0.053(2) 0.043(2) -0.001(1) 0.022(1) 0.000(1)
C(5) 0.039(1) 0.060(2) 0.045(2) -0.002(1) 0.021(1) -0.004(1)
C(6) 0.036(1) 0.053(2) 0.039(1) -0.001(1) 0.016(1) -0.003(1)
C(7) 0.036(1) 0.055(2) 0.048(2) -0.004(1) 0.018(1) -0.005(1)
C(8) 0.036(1) 0.049(2) 0.049(2) -0.003(1) 0.018(1) -0.005(1)
C(9) 0.036(1) 0.048(2) 0.045(2) -0.004(1) 0.019(1) -0.004(1)
C(10) 0.036(1) 0.053(2) 0.051(2) -0.006(1) 0.023(1) -0.003(1)
C(11) 0.040(1) 0.060(2) 0.048(2) -0.007(1) 0.026(1) -0.004(1)
C(12) 0.046(2) 0.075(2) 0.060(2) -0.006(2) 0.026(1) -0.016(2)
C(13) 0.047(2) 0.122(3) 0.076(2) 0.002(2) 0.034(2) -0.015(2)
C(14) 0.058(2) 0.118(4) 0.094(3) -0.027(2) 0.046(2) -0.005(2)
C(15) 0.076(3) 0.084(3) 0.119(3) -0.031(2) 0.058(2) 0.003(2)
C(16) 0.071(2) 0.062(2) 0.088(2) -0.013(2) 0.049(2) 0.003(2)
C(17) 0.054(2) 0.087(3) 0.057(2) -0.008(2) 0.030(2) -0.003(2)
C(18) 0.040(1) 0.082(2) 0.047(2) -0.013(2) 0.018(1) -0.008(2)
C(19) 0.061(2) 0.114(3) 0.063(2) -0.006(2) 0.024(2) 0.021(2)
C(20) 0.082(3) 0.198(6) 0.060(3) -0.018(4) 0.009(2) 0.042(4)
C(21) 0.118(5) 0.252(9) 0.057(3) -0.045(6) 0.032(3) -0.033(5)
C(22) 0.121(4) 0.182(6) 0.072(3) -0.030(4) 0.042(3) -0.061(4)
C(23) 0.069(2) 0.116(3) 0.068(2) -0.009(2) 0.030(2) -0.032(2)
C(24) 0.040(1) 0.070(2) 0.055(2) -0.014(1) 0.021(1) -0.009(2)

loop_
_atom_type_symbol
_atom_type_description
_atom_type_scat_dispersion_real
_atom_type_scat_dispersion_imag
_atom_type_scat_source
C C 0.003 0.002
;International Tables for Crystallography
(1992, Vol. C, Tables 4.2.6.8 and 6.1.1.1)
;
H H 0.000 0.000
;International Tables for Crystallography
(1992, Vol. C, Table 6.1.1.2)
;
Cl Cl 0.148 0.159
;International Tables for Crystallography
(1992, Vol. C, Tables 4.2.6.8 and 6.1.1.1)
;
F F 0.017 0.010
;International Tables for Crystallography
(1992, Vol. C, Tables 4.2.6.8 and 6.1.1.1)
;
N N 0.006 0.003
;International Tables for Crystallography
(1992, Vol. C, Tables 4.2.6.8 and 6.1.1.1)
;

loop_
_geom_angle_atom_site_label_1
_geom_angle_atom_site_label_2
_geom_angle_atom_site_label_3
_geom_angle
_geom_angle_site_symmetry_1
_geom_angle_site_symmetry_2
_geom_angle_site_symmetry_3
_geom_angle_publ_flag
C(1) N(1) C(4) 107.9(2) . . . yes
C(6) N(2) C(9) 108.7(2) . . . yes
N(1) C(1) C(2) 109.3(2) . . . yes
N(1) C(1) C(10) 127.4(2) . . 3_666 yes
C(2) C(1) C(10) 123.3(2) . . 3_666 yes
C(1) C(2) C(3) 106.5(2) . . . yes
C(1) C(2) C(11) 122.6(2) . . . yes
C(3) C(2) C(11) 130.9(2) . . . yes
C(2) C(3) C(4) 107.4(2) . . . yes
C(2) C(3) C(17) 127.3(2) . . . yes
C(4) C(3) C(17) 125.2(3) . . . yes
N(1) C(4) C(3) 108.8(2) . . . yes
N(1) C(4) C(5) 124.6(2) . . . yes
C(3) C(4) C(5) 126.6(3) . . . yes
C(4) C(5) C(6) 126.0(3) . . . yes
N(2) C(6) C(5) 126.2(2) . . . yes
N(2) C(6) C(7) 109.1(2) . . . yes
C(5) C(6) C(7) 124.7(2) . . . yes
C(6) C(7) C(8) 106.3(2) . . . yes
C(6) C(7) C(18) 123.2(2) . . . yes
C(8) C(7) C(18) 130.5(2) . . . yes
C(7) C(8) C(9) 108.3(2) . . . yes
C(7) C(8) C(24) 127.8(3) . . . yes
C(9) C(8) C(24) 123.9(2) . . . yes
N(2) C(9) C(8) 107.7(2) . . . yes
N(2) C(9) C(10) 125.3(2) . . . yes
C(8) C(9) C(10) 127.0(2) . . . yes
C(1) C(10) C(9) 127.0(2) 3_666 . . yes
C(2) C(11) C(12) 121.0(3) . . . yes
C(2) C(11) C(16) 121.8(3) . . . yes
C(12) C(11) C(16) 117.0(3) . . . yes
Cl(1) C(12) C(11) 118.9(2) . . . yes
Cl(1) C(12) C(13) 119.7(3) . . . yes
C(11) C(12) C(13) 121.4(3) . . . yes
C(12) C(13) C(14) 118.7(3) . . . yes
C(13) C(14) C(15) 121.2(3) . . . yes
C(14) C(15) C(16) 120.2(4) . . . yes
Cl(2) C(16) C(11) 119.0(2) . . . yes
Cl(2) C(16) C(15) 119.5(3) . . . yes
C(11) C(16) C(15) 121.5(3) . . . yes
F(1) C(17) F(2) 109.2(4) . . . yes
F(1) C(17) F(3) 106.5(3) . . . yes
F(1) C(17) C(3) 113.5(3) . . . yes
F(1a) C(17) F(2a) 103(1) . . . yes
F(1a) C(17) F(3a) 113(1) . . . yes
F(2) C(17) F(3) 102.7(4) . . . yes
F(2) C(17) C(3) 112.6(3) . . . yes
F(2a) C(17) F(3a) 92(1) . . . yes
F(3) C(17) C(3) 111.6(3) . . . yes
F(3a) C(17) C(3) 114.2(9) . . . yes
C(7) C(18) C(19) 122.5(3) . . . yes
C(7) C(18) C(23) 120.9(3) . . . yes
C(19) C(18) C(23) 116.6(3) . . . yes
Cl(3) C(19) C(18) 118.6(3) . . . yes
Cl(3) C(19) C(20) 120.8(4) . . . yes
C(18) C(19) C(20) 120.5(5) . . . yes
C(19) C(20) C(21) 119.4(5) . . . yes
C(20) C(21) C(22) 121.8(5) . . . yes
C(21) C(22) C(23) 120.4(6) . . . yes
Cl(4) C(23) C(18) 119.5(3) . . . yes
Cl(4) C(23) C(22) 119.2(4) . . . yes
C(18) C(23) C(22) 121.3(5) . . . yes
F(4) C(24) F(5) 105.9(3) . . . yes
F(4) C(24) F(6) 107.6(3) . . . yes
F(4) C(24) C(8) 113.0(3) . . . yes
F(5) C(24) F(6) 106.0(3) . . . yes
F(5) C(24) C(8) 110.8(2) . . . yes
F(6) C(24) C(8) 113.1(2) . . . yes

loop_
_geom_bond_atom_site_label_1
_geom_bond_atom_site_label_2
_geom_bond_distance
_geom_bond_site_symmetry_1
_geom_bond_site_symmetry_2
_geom_bond_publ_flag
Cl(1) C(12) 1.737(4) . . yes
Cl(2) C(16) 1.732(4) . . yes
Cl(3) C(19) 1.711(5) . . yes
Cl(4) C(23) 1.693(5) . . yes
F(1) C(17) 1.309(4) . . yes
F(1a) C(17) 1.28(2) . . yes
F(2) C(17) 1.315(5) . . yes
F(2a) C(17) 1.13(2) . . yes
F(3) C(17) 1.347(5) . . yes
F(3a) C(17) 1.25(2) . . yes
F(4) C(24) 1.321(4) . . yes
F(5) C(24) 1.342(4) . . yes
F(6) C(24) 1.316(3) . . yes
N(1) C(1) 1.361(3) . . yes
N(1) C(4) 1.366(3) . . yes
N(2) C(6) 1.359(3) . . yes
N(2) C(9) 1.375(3) . . yes
C(1) C(2) 1.456(4) . . yes
C(1) C(10) 1.390(4) . 3_666 yes
C(2) C(3) 1.355(4) . . yes
C(2) C(11) 1.486(4) . . yes
C(3) C(4) 1.453(3) . . yes
C(3) C(17) 1.477(4) . . yes
C(4) C(5) 1.384(4) . . yes
C(5) C(6) 1.390(4) . . yes
C(6) C(7) 1.450(4) . . yes
C(7) C(8) 1.361(4) . . yes
C(7) C(18) 1.482(4) . . yes
C(8) C(9) 1.444(4) . . yes
C(8) C(24) 1.490(4) . . yes
C(9) C(10) 1.386(4) . . yes
C(11) C(12) 1.381(4) . . yes
C(11) C(16) 1.384(4) . . yes
C(12) C(13) 1.390(5) . . yes
C(13) C(14) 1.375(6) . . yes
C(14) C(15) 1.331(6) . . yes
C(15) C(16) 1.379(5) . . yes
C(18) C(19) 1.392(5) . . yes
C(18) C(23) 1.388(5) . . yes
C(19) C(20) 1.399(7) . . yes
C(20) C(21) 1.359(9) . . yes
C(21) C(22) 1.302(10) . . yes
C(22) C(23) 1.391(6) . . yes

loop_
_geom_contact_atom_site_label_1
_geom_contact_atom_site_label_2
_geom_contact_distance
_geom_contact_site_symmetry_1
_geom_contact_site_symmetry_2
_geom_contact_publ_flag
Cl(1) F(4) 3.488(3) . 4_555 ?
Cl(1) Cl(4) 3.519(2) . 4_555 ?
Cl(2) C(9) 3.527(3) . 4_565 ?
Cl(4) F(3a) 3.26(2) . 4_455 ?
Cl(4) F(5) 3.566(3) . 4_555 ?
F(1) F(2a) 3.59(2) . 3_665 ?
F(1a) F(2a) 3.48(2) . 3_665 ?
F(1a) F(3) 3.50(2) . 3_665 ?
F(2) F(3) 3.246(4) . 3_665 ?
F(2) F(2a) 3.27(2) . 3_665 ?
F(2) C(22) 3.373(7) . 2_555 ?
F(2) F(3a) 3.57(2) . 3_665 ?
F(2a) F(2a) 3.09(3) . 3_665 ?
F(2a) F(3) 3.35(2) . 3_665 ?
F(2a) F(3a) 3.52(3) . 3_665 ?
F(3) F(6) 2.982(5) . 4_555 ?
F(3) F(4) 3.331(5) . 4_555 ?
F(4) C(4) 3.363(4) . 4_455 ?
F(4) C(3) 3.532(4) . 4_455 ?
F(4) C(5) 3.589(3) . 4_455 ?
F(5) C(13) 3.445(4) . 1_455 ?
N(1) C(15) 3.585(4) . 4_465 ?

loop_
_geom_hbond_atom_site_label_D
_geom_hbond_atom_site_label_H
_geom_hbond_atom_site_label_A
_geom_hbond_site_symmetry_D
_geom_hbond_site_symmetry_H
_geom_hbond_site_symmetry_A
_geom_hbond_distance_DH
_geom_hbond_distance_HA
_geom_hbond_distance_DA
_geom_hbond_angle_DHA
_geom_hbond_publ_flag
N(1) H(1N) N(2) . . . 0.950 2.284 2.872(3) 119.361 no
N(2) H(2N) N(1) . . . 0.950 2.297 2.872(3) 118.304 no
N(1) H(1N) N(2) . . 3_666 0.950 2.404 2.954(3) 116.636 no
N(2) H(2N) N(1) . . 3_666 0.950 2.379 2.954(3) 118.641 no

loop_
_geom_torsion_atom_site_label_1
_geom_torsion_atom_site_label_2
_geom_torsion_atom_site_label_3
_geom_torsion_atom_site_label_4
_geom_torsion
_geom_torsion_site_symmetry_1
_geom_torsion_site_symmetry_2
_geom_torsion_site_symmetry_3
_geom_torsion_site_symmetry_4
_geom_torsion_publ_flag
Cl(1) C(12) C(11) C(2) -1.6(4) . . . . yes
Cl(1) C(12) C(11) C(16) 175.4(2) . . . . yes
Cl(1) C(12) C(13) C(14) -176.4(3) . . . . yes
Cl(2) C(16) C(11) C(2) -0.5(4) . . . . yes
Cl(2) C(16) C(11) C(12) -177.5(2) . . . . yes
Cl(2) C(16) C(15) C(14) 179.5(3) . . . . yes
Cl(3) C(19) C(18) C(7) -0.7(4) . . . . yes
Cl(3) C(19) C(18) C(23) -179.7(3) . . . . yes
Cl(3) C(19) C(20) C(21) 179.3(4) . . . . yes
Cl(4) C(23) C(18) C(7) -0.7(5) . . . . yes
Cl(4) C(23) C(18) C(19) 178.2(3) . . . . yes
Cl(4) C(23) C(22) C(21) -179.2(5) . . . . yes
F(1) C(17) C(3) C(2) 0.0(6) . . . . yes
F(1) C(17) C(3) C(4) 178.4(4) . . . . yes
F(1a) C(17) C(3) C(2) -76(1) . . . . yes
F(1a) C(17) C(3) C(4) 101(1) . . . . yes
F(2) C(17) C(3) C(2) -124.8(4) . . . . yes
F(2) C(17) C(3) C(4) 53.6(5) . . . . yes
F(2a) C(17) C(3) C(2) 162(1) . . . . yes
F(2a) C(17) C(3) C(4) -19(1) . . . . yes
F(3) C(17) C(3) C(2) 120.4(4) . . . . yes
F(3) C(17) C(3) C(4) -61.3(5) . . . . yes
F(3a) C(17) C(3) C(2) 51(1) . . . . yes
F(3a) C(17) C(3) C(4) -129(1) . . . . yes
F(4) C(24) C(8) C(7) 126.9(3) . . . . yes
F(4) C(24) C(8) C(9) -55.0(4) . . . . yes
F(5) C(24) C(8) C(7) -114.5(3) . . . . yes
F(5) C(24) C(8) C(9) 63.6(4) . . . . yes
F(6) C(24) C(8) C(7) 4.3(5) . . . . yes
F(6) C(24) C(8) C(9) -177.6(3) . . . . yes
N(1) C(1) C(2) C(3) 1.5(3) . . . . yes
N(1) C(1) C(2) C(11) -178.3(2) . . . . yes
N(1) C(1) C(10) C(9) -0.7(5) . . 3_666 3_666 yes
N(1) C(4) C(3) C(2) 1.1(3) . . . . yes
N(1) C(4) C(3) C(17) -177.6(3) . . . . yes
N(1) C(4) C(5) C(6) 0.1(5) . . . . yes
N(2) C(6) C(5) C(4) -0.2(5) . . . . yes
N(2) C(6) C(7) C(8) 0.5(3) . . . . yes
N(2) C(6) C(7) C(18) 179.1(3) . . . . yes
N(2) C(9) C(8) C(7) 0.0(3) . . . . yes
N(2) C(9) C(8) C(24) -178.4(3) . . . . yes
N(2) C(9) C(10) C(1) 0.7(5) . . . 3_666 yes
C(1) N(1) C(4) C(3) -0.1(3) . . . . yes
C(1) N(1) C(4) C(5) 179.8(3) . . . . yes
C(1) C(2) C(3) C(4) -1.5(3) . . . . yes
C(1) C(2) C(3) C(17) 177.1(3) . . . . yes
C(1) C(2) C(11) C(12) 91.9(3) . . . . yes
C(1) C(2) C(11) C(16) -84.9(4) . . . . yes
C(1) C(10) C(9) C(8) 177.0(3) . 3_666 3_666 3_666 yes
C(2) C(1) N(1) C(4) -0.9(3) . . . . yes
C(2) C(1) C(10) C(9) 178.4(3) . . 3_666 3_666 yes
C(2) C(3) C(4) C(5) -178.8(3) . . . . yes
C(2) C(11) C(12) C(13) -179.8(3) . . . . yes
C(2) C(11) C(16) C(15) 178.8(3) . . . . yes
C(3) C(2) C(1) C(10) -177.7(3) . . . 3_666 yes
C(3) C(2) C(11) C(12) -87.9(4) . . . . yes
C(3) C(2) C(11) C(16) 95.2(4) . . . . yes
C(3) C(4) C(5) C(6) 179.9(3) . . . . yes
C(4) N(1) C(1) C(10) 178.4(3) . . . 3_666 yes
C(4) C(3) C(2) C(11) 178.3(3) . . . . yes
C(4) C(5) C(6) C(7) 178.0(3) . . . . yes
C(5) C(4) C(3) C(17) 2.6(5) . . . . yes
C(5) C(6) N(2) C(9) 177.9(3) . . . . yes
C(5) C(6) C(7) C(8) -178.0(3) . . . . yes
C(5) C(6) C(7) C(18) 0.7(5) . . . . yes
C(6) N(2) C(9) C(8) 0.3(3) . . . . yes
C(6) N(2) C(9) C(10) -177.8(3) . . . . yes
C(6) C(7) C(8) C(9) -0.3(3) . . . . yes
C(6) C(7) C(8) C(24) 178.1(3) . . . . yes
C(6) C(7) C(18) C(19) -95.4(4) . . . . yes
C(6) C(7) C(18) C(23) 83.5(4) . . . . yes
C(7) C(6) N(2) C(9) -0.5(3) . . . . yes
C(7) C(8) C(9) C(10) 178.1(3) . . . . yes
C(7) C(18) C(19) C(20) -179.9(3) . . . . yes
C(7) C(18) C(23) C(22) -178.8(4) . . . . yes
C(8) C(7) C(18) C(19) 82.9(4) . . . . yes
C(8) C(7) C(18) C(23) -98.2(4) . . . . yes
C(9) C(8) C(7) C(18) -178.8(3) . . . . yes
C(10) C(9) C(8) C(24) -0.3(5) . . . . yes
C(11) C(2) C(3) C(17) -3.1(5) . . . . yes
C(11) C(12) C(13) C(14) 1.9(5) . . . . yes
C(11) C(16) C(15) C(14) 0.2(6) . . . . yes
C(12) C(11) C(16) C(15) 1.8(5) . . . . yes
C(12) C(13) C(14) C(15) 0.2(6) . . . . yes
C(13) C(12) C(11) C(16) -2.8(5) . . . . yes
C(13) C(14) C(15) C(16) -1.3(7) . . . . yes
C(18) C(7) C(8) C(24) -0.4(5) . . . . yes
C(18) C(19) C(20) C(21) -1.5(7) . . . . yes
C(18) C(23) C(22) C(21) -1.1(8) . . . . yes
C(19) C(18) C(23) C(22) 0.1(6) . . . . yes
C(19) C(20) C(21) C(22) 0.5(10) . . . . yes
C(20) C(19) C(18) C(23) 1.2(5) . . . . yes
C(20) C(21) C(22) C(23) 0(1) . . . . yes
C(20) C(21) C(22) C(23) 0(1) . . . . yes

loop_
_cod_changelog_entry_id
_cod_changelog_entry_author
_cod_changelog_entry_date
_cod_changelog_entry_text
1 'Vaitkus, Antanas' 2025-01-07T10:03:17+02:00 'Updated bibliographic information.'
